data_4506439
loop_
_publ_author_name
'Zuo, Ya'
'Fang, Ming'
'Xiong, Gang'
'Shi, Peng-Fei'
'Zhao, Bin'
'Cui, Jian-Zhong'
'Cheng, Peng'

_publ_section_title
;
 Structural Diversity, Luminescence, and Magnetic Property: Series of
 Coordination Polymers with 2,2&#x2032;-Bipyridyl-4,4&#x2032;-Dicarboxylic
 Acid
;
_journal_issue 8
_journal_name_full 'Crystal Growth &amp; Design'
_journal_page_first 3917
_journal_paper_doi 10.1021/cg300323u
_journal_volume 12
_journal_year 2012
_chemical_formula_sum 'C12 H12 Co N2 O7'
_chemical_formula_weight 355.17
_chemical_name_systematic
; 
 ? 
;
_space_group_IT_number 19
_symmetry_cell_setting orthorhombic
_symmetry_space_group_name_Hall 'P 2ac 2ab'
_symmetry_space_group_name_H-M 'P 21 21 21'
_atom_sites_solution_hydrogens geom
_atom_sites_solution_primary direct
_atom_sites_solution_secondary difmap
_audit_creation_method SHELXL-97
_cell_angle_alpha 90.00
_cell_angle_beta 90.00
_cell_angle_gamma 90.00
_cell_formula_units_Z 4
_cell_length_a 7.3326(15)
_cell_length_b 13.460(3)
_cell_length_c 14.190(3)
_cell_measurement_temperature 293(2)
_cell_volume 1400.5(5)
_computing_cell_refinement 'Bruker XSCANS'
_computing_data_collection 'Bruker XSCANS'
_computing_data_reduction 'Bruker SHELXTL'
_computing_molecular_graphics 'Bruker SHELXTL'
_computing_publication_material 'Bruker SHELXTL'
_computing_structure_refinement 'SHELXL-97 (Sheldrick, 1997)'
_computing_structure_solution 'SHELXS-97 (Sheldrick, 1990)'
_diffrn_ambient_temperature 293(2)
_diffrn_measured_fraction_theta_full 0.999
_diffrn_measured_fraction_theta_max 0.999
_diffrn_measurement_device_type 'Bruker P4'
_diffrn_measurement_method '\w scans'
_diffrn_radiation_monochromator graphite
_diffrn_radiation_source 'fine-focus sealed tube'
_diffrn_radiation_type MoK\a
_diffrn_radiation_wavelength 0.71073
_diffrn_reflns_av_R_equivalents 0.0380
_diffrn_reflns_av_sigmaI/netI 0.0262
_diffrn_reflns_limit_h_max 8
_diffrn_reflns_limit_h_min -8
_diffrn_reflns_limit_k_max 16
_diffrn_reflns_limit_k_min -16
_diffrn_reflns_limit_l_max 16
_diffrn_reflns_limit_l_min -16
_diffrn_reflns_number 14314
_diffrn_reflns_theta_full 25.09
_diffrn_reflns_theta_max 25.09
_diffrn_reflns_theta_min 2.09
_exptl_absorpt_coefficient_mu 1.263
_exptl_absorpt_correction_T_max 0.9057
_exptl_absorpt_correction_T_min 0.8632
_exptl_absorpt_correction_type multi-scan
_exptl_absorpt_process_details SADABS
_exptl_crystal_density_diffrn 1.685
_exptl_crystal_density_method 'not measured'
_exptl_crystal_F_000 724
_exptl_crystal_size_max 0.12
_exptl_crystal_size_mid 0.10
_exptl_crystal_size_min 0.08
_refine_diff_density_max 0.581
_refine_diff_density_min -0.312
_refine_diff_density_rms 0.066
_refine_ls_abs_structure_details 'Flack H D (1983), Acta Cryst. A39, 876-881'
_refine_ls_abs_structure_Flack 0.52(2)
_refine_ls_extinction_method none
_refine_ls_goodness_of_fit_ref 1.094
_refine_ls_hydrogen_treatment constr
_refine_ls_matrix_type full
_refine_ls_number_parameters 199
_refine_ls_number_reflns 2489
_refine_ls_number_restraints 0
_refine_ls_restrained_S_all 1.094
_refine_ls_R_factor_all 0.0328
_refine_ls_R_factor_gt 0.0320
_refine_ls_shift/su_max 0.000
_refine_ls_shift/su_mean 0.000
_refine_ls_structure_factor_coef Fsqd
_refine_ls_weighting_details 'calc w=1/[\s^2^(Fo^2^)+(0.0351P)^2^+2.2380P] where P=(Fo^2^+2Fc^2^)/3'
_refine_ls_weighting_scheme calc
_refine_ls_wR_factor_gt 0.0812
_refine_ls_wR_factor_ref 0.0815
_reflns_number_gt 2442
_reflns_number_total 2489
_reflns_threshold_expression >2sigma(I)
_cod_data_source_file cg300323u_si_002.cif
_cod_data_source_block 3
_cod_depositor_comments
;
The following automatic conversions were performed:

'_symmetry_cell_setting' value 'Orthorhombic' changed to
'orthorhombic' according to
/home/saulius/struct/CIF-dictionaries/cif_core.dic dictionary named
'cif_core.dic' version 2.4.2 from
2011-04-26.

'_exptl_absorpt_correction_type' value 'Multi-scan'
changed to 'multi-scan' according to
/home/saulius/struct/CIF-dictionaries/cif_core.dic dictionary named
'cif_core.dic' version 2.4.2 from 2011-04-26.

Automatic conversion script
Id: cif_fix_values 1891 2012-01-12 08:04:46Z andrius 
;
_cod_original_cell_volume 1400.4(5)
_cod_original_sg_symbol_H-M P2(1)2(1)2(1)
_cod_database_code 4506439

loop_
_symmetry_equiv_pos_as_xyz
'x, y, z'
'-x+1/2, -y, z+1/2'
'-x, y+1/2, -z+1/2'
'x+1/2, -y+1/2, -z'

loop_
_atom_site_label
_atom_site_type_symbol
_atom_site_fract_x
_atom_site_fract_y
_atom_site_fract_z
_atom_site_U_iso_or_equiv
_atom_site_adp_type
_atom_site_occupancy
_atom_site_symmetry_multiplicity
_atom_site_calc_flag
_atom_site_refinement_flags
Co1 Co 0.19261(6) 0.21174(3) 0.69042(3) 0.01243(13) Uani 1 1 d .
C1 C 0.2118(5) 0.1109(2) 0.8761(2) 0.0133(7) Uani 1 1 d .
C2 C 0.2284(5) 0.0355(2) 0.9416(2) 0.0146(7) Uani 1 1 d .
H2 H 0.2262 0.0502 1.0056 0.017 Uiso 1 1 calc R
C3 C 0.2485(4) -0.0618(2) 0.9118(2) 0.0138(7) Uani 1 1 d .
C4 C 0.2483(5) -0.0808(2) 0.8157(2) 0.0183(7) Uani 1 1 d .
H4 H 0.2589 -0.1455 0.7932 0.022 Uiso 1 1 calc R
C5 C 0.2323(5) -0.0020(2) 0.7540(2) 0.0186(8) Uani 1 1 d .
H5 H 0.2325 -0.0150 0.6897 0.022 Uiso 1 1 calc R
C6 C 0.1946(5) 0.2186(2) 0.9004(2) 0.0150(6) Uani 1 1 d .
C7 C 0.2027(5) 0.2535(2) 0.9924(2) 0.0161(7) Uani 1 1 d .
H7 H 0.2149 0.2090 1.0422 0.019 Uiso 1 1 calc R
C8 C 0.1927(6) 0.3540(2) 1.0099(2) 0.0164(7) Uani 1 1 d .
C9 C 0.1725(5) 0.4185(2) 0.9341(2) 0.0202(8) Uani 1 1 d .
H9 H 0.1639 0.4867 0.9436 0.024 Uiso 1 1 calc R
C10 C 0.1653(5) 0.3788(3) 0.8437(2) 0.0203(8) Uani 1 1 d .
H10 H 0.1538 0.4221 0.7929 0.024 Uiso 1 1 calc R
C11 C 0.2064(5) 0.3915(2) 1.1116(2) 0.0176(7) Uani 1 1 d .
C12 C 0.2707(4) -0.1449(2) 0.9823(2) 0.0132(7) Uani 1 1 d .
N1 N 0.2165(4) 0.09168(19) 0.78263(18) 0.0142(6) Uani 1 1 d .
N2 N 0.1742(4) 0.2809(2) 0.82629(18) 0.0155(6) Uani 1 1 d .
O1 O 0.3001(4) -0.23131(15) 0.95043(15) 0.0160(5) Uani 1 1 d .
O2 O 0.2608(3) -0.12247(16) 1.06777(16) 0.0184(6) Uani 1 1 d .
O3 O 0.2107(4) 0.32418(17) 1.17339(15) 0.0196(5) Uani 1 1 d .
O4 O 0.2134(5) 0.48192(18) 1.12523(18) 0.0336(7) Uani 1 1 d .
O5 O 0.4683(3) 0.2329(2) 0.69574(19) 0.0260(6) Uani 1 1 d .
O6 O 0.1481(3) 0.33545(17) 0.60602(16) 0.0183(6) Uani 1 1 d .
O7 O -0.0782(3) 0.16876(17) 0.67419(17) 0.0181(5) Uani 1 1 d .

loop_
_atom_site_aniso_label
_atom_site_aniso_U_11
_atom_site_aniso_U_22
_atom_site_aniso_U_33
_atom_site_aniso_U_23
_atom_site_aniso_U_13
_atom_site_aniso_U_12
Co1 0.0173(2) 0.0115(2) 0.0085(2) 0.00071(19) 0.00020(19) 0.0008(2)
C1 0.0140(17) 0.0143(16) 0.0115(15) -0.0009(12) -0.0005(15) -0.0011(15)
C2 0.0184(19) 0.0165(16) 0.0088(14) -0.0011(13) -0.0007(14) -0.0002(14)
C3 0.0153(17) 0.0154(16) 0.0109(16) 0.0014(13) -0.0011(12) 0.0000(13)
C4 0.0283(19) 0.0130(15) 0.0135(16) -0.0012(15) 0.0005(15) 0.0003(13)
C5 0.030(2) 0.0152(16) 0.0107(15) -0.0009(13) -0.0015(14) 0.0003(15)
C6 0.0153(15) 0.0157(16) 0.0140(14) 0.0005(13) -0.0001(14) 0.0009(18)
C7 0.0209(18) 0.0167(15) 0.0107(15) 0.0011(12) -0.0012(16) 0.0002(16)
C8 0.0186(17) 0.0186(17) 0.0121(15) -0.0002(13) -0.0008(16) 0.0012(17)
C9 0.029(2) 0.0144(17) 0.0174(17) 0.0001(14) -0.0008(18) -0.0002(16)
C10 0.031(2) 0.0146(17) 0.0149(17) 0.0020(13) 0.0000(15) 0.0027(16)
C11 0.0197(18) 0.0195(18) 0.0136(16) -0.0004(13) 0.0018(16) -0.0016(16)
C12 0.0133(17) 0.0129(16) 0.0133(16) 0.0004(13) -0.0008(13) -0.0015(14)
N1 0.0181(15) 0.0133(13) 0.0113(13) 0.0008(11) 0.0002(12) 0.0004(12)
N2 0.0208(14) 0.0150(13) 0.0108(12) 0.0019(11) -0.0019(12) 0.0013(13)
O1 0.0249(13) 0.0114(12) 0.0117(10) 0.0003(8) 0.0005(11) 0.0024(11)
O2 0.0312(15) 0.0149(12) 0.0090(11) -0.0011(10) -0.0014(10) 0.0025(10)
O3 0.0272(14) 0.0200(12) 0.0117(11) 0.0008(9) 0.0006(11) -0.0018(11)
O4 0.065(2) 0.0156(13) 0.0198(13) -0.0046(10) 0.0025(15) -0.0062(15)
O5 0.0187(13) 0.0411(17) 0.0184(13) 0.0080(13) 0.0013(11) -0.0030(11)
O6 0.0273(15) 0.0157(12) 0.0118(11) 0.0030(10) 0.0011(10) 0.0033(11)
O7 0.0181(12) 0.0196(12) 0.0165(13) 0.0022(10) -0.0005(10) 0.0008(10)

loop_
_atom_type_symbol
_atom_type_description
_atom_type_scat_dispersion_real
_atom_type_scat_dispersion_imag
_atom_type_scat_source
C C 0.0033 0.0016 'International Tables Vol C Tables 4.2.6.8 and 6.1.1.4'
H H 0.0000 0.0000 'International Tables Vol C Tables 4.2.6.8 and 6.1.1.4'
N N 0.0061 0.0033 'International Tables Vol C Tables 4.2.6.8 and 6.1.1.4'
O O 0.0106 0.0060 'International Tables Vol C Tables 4.2.6.8 and 6.1.1.4'
Co Co 0.3494 0.9721 'International Tables Vol C Tables 4.2.6.8 and 6.1.1.4'

loop_
_geom_angle_atom_site_label_1
_geom_angle_atom_site_label_2
_geom_angle_atom_site_label_3
_geom_angle
_geom_angle_site_symmetry_1
_geom_angle_site_symmetry_3
O5 Co1 O6 93.74(10) . .
O5 Co1 O7 170.76(11) . .
O6 Co1 O7 90.52(10) . .
O5 Co1 N1 90.09(11) . .
O6 Co1 N1 174.67(11) . .
O7 Co1 N1 86.23(11) . .
O5 Co1 O2 87.15(10) . 2_554
O6 Co1 O2 90.36(9) . 2_554
O7 Co1 O2 84.62(10) . 2_554
N1 Co1 O2 93.53(10) . 2_554
O5 Co1 N2 88.21(11) . .
O6 Co1 N2 99.22(10) . .
O7 Co1 N2 99.21(10) . .
N1 Co1 N2 77.18(10) . .
O2 Co1 N2 169.61(10) 2_554 .
N1 C1 C2 121.1(3) . .
N1 C1 C6 114.5(3) . .
C2 C1 C6 124.4(3) . .
C1 C2 C3 120.0(3) . .
C2 C3 C4 118.3(3) . .
C2 C3 C12 120.7(3) . .
C4 C3 C12 121.0(3) . .
C5 C4 C3 118.8(3) . .
N1 C5 C4 122.9(3) . .
N2 C6 C7 121.7(3) . .
N2 C6 C1 115.5(3) . .
C7 C6 C1 122.7(3) . .
C8 C7 C6 119.9(3) . .
C7 C8 C9 118.7(3) . .
C7 C8 C11 119.3(3) . .
C9 C8 C11 122.0(3) . .
C8 C9 C10 118.5(3) . .
N2 C10 C9 123.0(3) . .
O4 C11 O3 126.8(3) . .
O4 C11 C8 118.4(3) . .
O3 C11 C8 114.8(3) . .
O2 C12 O1 125.3(3) . .
O2 C12 C3 117.1(3) . .
O1 C12 C3 117.6(3) . .
C5 N1 C1 118.9(3) . .
C5 N1 Co1 123.4(2) . .
C1 N1 Co1 117.7(2) . .
C10 N2 C6 118.1(3) . .
C10 N2 Co1 126.5(2) . .
C6 N2 Co1 115.0(2) . .
C12 O2 Co1 130.0(2) . 2

loop_
_geom_bond_atom_site_label_1
_geom_bond_atom_site_label_2
_geom_bond_distance
_geom_bond_site_symmetry_2
Co1 O5 2.043(2) .
Co1 O6 2.077(2) .
Co1 O7 2.081(2) .
Co1 N1 2.087(3) .
Co1 O2 2.142(2) 2_554
Co1 N2 2.145(3) .
C1 N1 1.352(4) .
C1 C2 1.381(4) .
C1 C6 1.495(5) .
C2 C3 1.385(5) .
C3 C4 1.388(5) .
C3 C12 1.509(4) .
C4 C5 1.380(5) .
C5 N1 1.330(4) .
C6 N2 1.354(4) .
C6 C7 1.389(4) .
C7 C8 1.377(5) .
C8 C9 1.391(5) .
C8 C11 1.532(4) .
C9 C10 1.391(5) .
C10 N2 1.341(4) .
C11 O4 1.233(4) .
C11 O3 1.261(4) .
C12 O2 1.252(4) .
C12 O1 1.266(4) .
O2 Co1 2.142(2) 2
